data_7714448
loop_
_publ_author_name
'Birara, Sunita'
'Saini, Shalu'
'Majumder, Moumita'
'Lama, Prem'
'Tiwari, Shree Prakash'
'Metre, Ramesh K.'

_publ_section_title
;
 Design and Synthesis of Solution-Processed Redox-Active Bis(Formazanate)
 Zinc Complex for Resistive Switching Applications
;
_journal_name_full 'Dalton Transactions'
_journal_paper_doi 10.1039/D3DT02809G
_journal_year 2023
_chemical_formula_moiety 'C48 H44 N18 O4 Zn, C H2 Cl2, O'
_chemical_formula_sum 'C49 H46 Cl2 N18 O5 Zn'
_chemical_formula_weight 1103.31
_space_group_crystal_system triclinic
_space_group_IT_number 2
_space_group_name_Hall '-P 1'
_space_group_name_H-M_alt 'P -1'
_atom_sites_solution_hydrogens geom
_atom_sites_solution_primary iterative
_audit_creation_date 2023-08-07
_audit_creation_method
;
Olex2 1.3
(compiled 2020.11.12 svn.r5f609507 for OlexSys, GUI svn.r6272)
;
_audit_update_record
;
2023-08-19 deposited with the CCDC.	2023-11-10 downloaded from the CCDC.
;
_cell_angle_alpha 109.695(7)
_cell_angle_beta 116.709(7)
_cell_angle_gamma 96.843(7)
_cell_formula_units_Z 2
_cell_length_a 14.417(4)
_cell_length_b 14.593(4)
_cell_length_c 15.448(5)
_cell_measurement_reflns_used 6156
_cell_measurement_temperature 100(2)
_cell_measurement_theta_max 26.06
_cell_measurement_theta_min 2.38
_cell_volume 2588.1(13)
_computing_cell_refinement 'Bruker SAINT'
_computing_data_collection 'Bruker APEX3'
_computing_data_reduction 'Bruker SAINT'
_computing_molecular_graphics 'Olex2 1.3 (Dolomanov et al., 2009)'
_computing_publication_material 'Olex2 1.3 (Dolomanov et al., 2009)'
_computing_structure_refinement 'SHELXL 2018/3 (Sheldrick, 2015)'
_computing_structure_solution 'olex2.solve 1.3 (Bourhis et al., 2015)'
_diffrn_ambient_temperature 100.15
_diffrn_measured_fraction_theta_full 0.984
_diffrn_measured_fraction_theta_max 0.984
_diffrn_measurement_device_type 'Bruker APEX-III detector'
_diffrn_measurement_method '\f and \w scans'
_diffrn_radiation_type MoK\a
_diffrn_radiation_wavelength 0.71073
_diffrn_reflns_av_R_equivalents 0.0409
_diffrn_reflns_av_unetI/netI 0.0628
_diffrn_reflns_Laue_measured_fraction_full 0.984
_diffrn_reflns_Laue_measured_fraction_max 0.984
_diffrn_reflns_limit_h_max 17
_diffrn_reflns_limit_h_min -17
_diffrn_reflns_limit_k_max 17
_diffrn_reflns_limit_k_min -17
_diffrn_reflns_limit_l_max 18
_diffrn_reflns_limit_l_min -18
_diffrn_reflns_number 18273
_diffrn_reflns_point_group_measured_fraction_full 0.984
_diffrn_reflns_point_group_measured_fraction_max 0.984
_diffrn_reflns_theta_full 24.998
_diffrn_reflns_theta_max 24.998
_diffrn_reflns_theta_min 2.801
_exptl_absorpt_coefficient_mu 0.643
_exptl_absorpt_correction_type multi-scan
_exptl_absorpt_process_details SADABS
_exptl_crystal_colour 'metallic dark violet'
_exptl_crystal_density_diffrn 1.416
_exptl_crystal_description block
_exptl_crystal_F_000 1140
_exptl_crystal_size_max 0.35
_exptl_crystal_size_mid 0.32
_exptl_crystal_size_min 0.26
_exptl_transmission_factor_max 0.745
_exptl_transmission_factor_min 0.657
_refine_diff_density_max 0.813
_refine_diff_density_min -0.547
_refine_diff_density_rms 0.073
_refine_ls_extinction_method none
_refine_ls_goodness_of_fit_ref 1.048
_refine_ls_hydrogen_treatment constr
_refine_ls_matrix_type full
_refine_ls_number_parameters 749
_refine_ls_number_reflns 8976
_refine_ls_number_restraints 6
_refine_ls_restrained_S_all 1.048
_refine_ls_R_factor_all 0.0749
_refine_ls_R_factor_gt 0.0544
_refine_ls_shift/su_max 0.000
_refine_ls_shift/su_mean 0.000
_refine_ls_structure_factor_coef Fsqd
_refine_ls_weighting_details 'w=1/[\s^2^(Fo^2^)+(0.0568P)^2^+3.4298P] where P=(Fo^2^+2Fc^2^)/3'
_refine_ls_weighting_scheme calc
_refine_ls_wR_factor_gt 0.1245
_refine_ls_wR_factor_ref 0.1361
_reflns_Friedel_coverage 0.000
_reflns_number_gt 7113
_reflns_number_total 8976
_reflns_threshold_expression 'I > 2\s(I)'
_cod_data_source_file d3dt02809g2.cif
_cod_data_source_block 1
_cod_original_cell_volume 2588.0(13)
_cod_database_code 7714448
_shelx_shelxl_version_number 2018/3
_shelx_space_group_comment
;
The symmetry employed for this shelxl refinement is uniquely defined
by the following loop, which should always be used as a source of
symmetry information in preference to the above space-group names.
They are only intended as comments.
;
_shelx_estimated_absorpt_t_max 0.851
_shelx_estimated_absorpt_t_min 0.806
_olex2_refinement_description
;
1. Fixed Uiso
 At 1.2 times of:
  All C(H) groups, All C(H,H) groups
 At 1.5 times of:
  All C(H,H,H) groups
2. Uiso/Uaniso restraints and constraints
Uanis(C27B) \\sim Ueq: with sigma of 0.007 and sigma for terminal atoms of 0.014
3. Others
 Sof(C27B)=Sof(H27B)=Sof(C25B)=Sof(H25B)=Sof(C26B)=Sof(H26B)=Sof(C28B)=
 Sof(H28B)=Sof(C29B)=Sof(H29B)=1-FVAR(1)
 Sof(C25A)=Sof(H25A)=Sof(C26A)=Sof(H26A)=Sof(C27A)=Sof(H27A)=Sof(C28A)=
 Sof(H28A)=Sof(C29A)=Sof(H29A)=FVAR(1)
 Sof(Cl2B)=1-FVAR(2)
 Sof(Cl2A)=FVAR(2)
 Fixed Sof: O1W(0.5) O2W(0.5)
4.a Secondary CH2 refined with riding coordinates:
 C49(H49A,H49B)
4.b Aromatic/amide H refined with riding coordinates:
 C1(H1), C2(H2), C3(H3), C4(H4), C5(H5), C19(H19), C20(H20), C21(H21),
 C22(H22), C23(H23), C44(H44), C45(H45), C46(H46), C47(H47), C48(H48),
 C27B(H27B), C25A(H25A), C26A(H26A), C27A(H27A), C28A(H28A), C29A(H29A),
 C25B(H25B), C26B(H26B), C28B(H28B), C29B(H29B)
4.c Idealised Me refined as rotating group:
 C7(H7A,H7B,H7C), C9(H9A,H9B,H9C), C17(H17A,H17B,H17C), C18(H18A,H18B,H18C),
 C31(H31A,H31B,H31C), C33(H33A,H33B,H33C), C40(H40A,H40B,H40C), C41(H41A,H41B,
 H41C)
;
_olex2_submission_special_instructions 'No special instructions were received'

loop_
_space_group_symop_operation_xyz
'x, y, z'
'-x, -y, -z'

loop_
_atom_site_label
_atom_site_type_symbol
_atom_site_fract_x
_atom_site_fract_y
_atom_site_fract_z
_atom_site_U_iso_or_equiv
_atom_site_adp_type
_atom_site_occupancy
_atom_site_site_symmetry_order
_atom_site_calc_flag
_atom_site_refinement_flags_posn
_atom_site_refinement_flags_adp
_atom_site_refinement_flags_occupancy
_atom_site_disorder_assembly
_atom_site_disorder_group
Zn1 Zn 0.34623(3) 0.64698(3) 0.29467(4) 0.01756(12) Uani 1 1 d . . . . .
Cl1 Cl -0.15669(10) 0.39564(8) 0.23772(10) 0.0424(3) Uani 1 1 d . . . . .
O1 O 0.3652(2) 0.67462(17) 0.4502(2) 0.0195(5) Uani 1 1 d . . . . .
O2 O 0.2333(2) 0.7051(2) 0.0850(2) 0.0304(6) Uani 1 1 d . . . . .
O3 O 0.4956(2) 0.76402(17) 0.3715(2) 0.0206(6) Uani 1 1 d . . . . .
O4 O 0.1122(2) 0.44053(19) 0.3182(2) 0.0268(6) Uani 1 1 d . . . . .
N1 N 0.3262(3) 0.6014(2) 0.5470(3) 0.0219(7) Uani 1 1 d . . . . .
N2 N 0.3192(3) 0.5061(2) 0.5516(3) 0.0221(7) Uani 1 1 d . . . . .
N3 N 0.3863(2) 0.4563(2) 0.3509(2) 0.0199(7) Uani 1 1 d . . . . .
N4 N 0.3920(2) 0.5102(2) 0.3008(2) 0.0186(6) Uani 1 1 d . . . . .
N5 N 0.4069(3) 0.5070(2) 0.1527(3) 0.0237(7) Uani 1 1 d . . . . .
N6 N 0.3748(2) 0.5890(2) 0.1678(3) 0.0208(7) Uani 1 1 d . . . . .
N7 N 0.4652(3) 0.7490(2) 0.0667(3) 0.0275(8) Uani 1 1 d . . . . .
N8 N 0.3619(3) 0.7602(2) 0.0460(3) 0.0242(7) Uani 1 1 d . . . . .
N9 N 0.4291(4) 0.2833(3) 0.1742(3) 0.0441(10) Uani 1 1 d . . . . .
N17 N 0.5869(2) 0.9185(2) 0.3912(3) 0.0209(7) Uani 1 1 d . . . . .
N16 N 0.5622(3) 1.0072(2) 0.3857(3) 0.0217(7) Uani 1 1 d . . . . .
N15 N 0.3083(2) 0.8676(2) 0.3332(2) 0.0210(7) Uani 1 1 d . . . . .
N14 N 0.2742(2) 0.7713(2) 0.3088(2) 0.0178(6) Uani 1 1 d . . . . .
N13 N 0.1217(2) 0.6311(2) 0.2447(3) 0.0225(7) Uani 1 1 d . . . . .
N12 N 0.1792(2) 0.5744(2) 0.2232(3) 0.0233(7) Uani 1 1 d . . . . .
N11 N 0.0813(3) 0.2989(2) 0.0687(3) 0.0250(7) Uani 1 1 d . . . . .
N10 N 0.0678(3) 0.3062(2) 0.1553(3) 0.0242(7) Uani 1 1 d . . . . .
N18 N 0.0597(3) 0.8535(3) 0.3187(4) 0.0470(11) Uani 1 1 d . . . . .
C1 C 0.3208(4) 0.7300(3) 0.6935(4) 0.0344(10) Uani 1 1 d . . . . .
H1 H 0.388722 0.728289 0.744221 0.041 Uiso 1 1 calc R U . . .
C2 C 0.2686(4) 0.7950(3) 0.7283(4) 0.0433(12) Uani 1 1 d . . . . .
H2 H 0.300198 0.836912 0.803190 0.052 Uiso 1 1 calc R U . . .
C3 C 0.1717(5) 0.7981(4) 0.6543(5) 0.0518(15) Uani 1 1 d . . . . .
H3 H 0.136714 0.842970 0.678205 0.062 Uiso 1 1 calc R U . . .
C4 C 0.1239(4) 0.7361(4) 0.5441(5) 0.0488(13) Uani 1 1 d . . . . .
H4 H 0.056835 0.738995 0.493443 0.059 Uiso 1 1 calc R U . . .
C5 C 0.1744(4) 0.6701(3) 0.5087(4) 0.0348(10) Uani 1 1 d . . . . .
H5 H 0.142237 0.627045 0.433932 0.042 Uiso 1 1 calc R U . . .
C6 C 0.2727(3) 0.6683(3) 0.5846(3) 0.0261(9) Uani 1 1 d . . . . .
C7 C 0.2783(5) 0.4806(3) 0.6133(4) 0.0460(13) Uani 1 1 d . . . . .
H7A H 0.281351 0.412319 0.608139 0.069 Uiso 1 1 calc R U . . .
H7B H 0.202253 0.480405 0.584511 0.069 Uiso 1 1 calc R U . . .
H7C H 0.323566 0.531643 0.689027 0.069 Uiso 1 1 calc R U . . .
C8 C 0.3451(3) 0.4475(3) 0.4835(3) 0.0205(8) Uani 1 1 d . . . . .
C9 C 0.3459(3) 0.3405(3) 0.4673(3) 0.0250(9) Uani 1 1 d . . . . .
H9A H 0.388248 0.340263 0.537660 0.038 Uiso 1 1 calc R U . . .
H9B H 0.379484 0.316520 0.424781 0.038 Uiso 1 1 calc R U . . .
H9C H 0.270463 0.294759 0.428944 0.038 Uiso 1 1 calc R U . . .
C10 C 0.3678(3) 0.5016(2) 0.4328(3) 0.0170(7) Uani 1 1 d . . . . .
C11 C 0.3534(3) 0.5999(3) 0.4720(3) 0.0181(7) Uani 1 1 d . . . . .
C12 C 0.4081(3) 0.4639(3) 0.2174(3) 0.0230(8) Uani 1 1 d . . . . .
C13 C 0.4211(3) 0.3642(3) 0.1933(3) 0.0296(9) Uani 1 1 d . . . . .
C14 C 0.3909(3) 0.6465(3) 0.1159(3) 0.0212(8) Uani 1 1 d . . . . .
C15 C 0.3175(3) 0.7033(3) 0.0823(3) 0.0232(8) Uani 1 1 d . . . . .
C16 C 0.4762(3) 0.6734(3) 0.1039(3) 0.0287(9) Uani 1 1 d . . . . .
C17 C 0.5741(4) 0.6378(3) 0.1260(4) 0.0406(12) Uani 1 1 d . . . . .
H17A H 0.581263 0.600802 0.169890 0.061 Uiso 1 1 calc R U . . .
H17B H 0.640187 0.697439 0.164963 0.061 Uiso 1 1 calc R U . . .
H17C H 0.565023 0.591990 0.057535 0.061 Uiso 1 1 calc R U . . .
C18 C 0.4825(4) 0.7361(3) -0.0230(4) 0.0407(11) Uani 1 1 d . . . . .
H18A H 0.555096 0.728999 -0.003535 0.061 Uiso 1 1 calc R U . . .
H18B H 0.477915 0.796317 -0.037462 0.061 Uiso 1 1 calc R U . . .
H18C H 0.426040 0.674315 -0.087652 0.061 Uiso 1 1 calc R U . . .
C19 C 0.2357(3) 0.8533(3) -0.0117(3) 0.0297(9) Uani 1 1 d . . . . .
H19 H 0.175963 0.792568 -0.045531 0.036 Uiso 1 1 calc R U . . .
C20 C 0.2169(3) 0.9439(3) -0.0147(4) 0.0351(10) Uani 1 1 d . . . . .
H20 H 0.143687 0.944780 -0.050323 0.042 Uiso 1 1 calc R U . . .
C21 C 0.3023(4) 1.0319(3) 0.0330(4) 0.0407(11) Uani 1 1 d . . . . .
H21 H 0.288376 1.093324 0.030965 0.049 Uiso 1 1 calc R U . . .
C22 C 0.4094(4) 1.0307(3) 0.0843(4) 0.0415(11) Uani 1 1 d . . . . .
H22 H 0.468738 1.091127 0.115778 0.050 Uiso 1 1 calc R U . . .
C23 C 0.4304(3) 0.9419(3) 0.0898(3) 0.0323(10) Uani 1 1 d . . . . .
H23 H 0.503741 0.941608 0.126178 0.039 Uiso 1 1 calc R U . . .
C24 C 0.3429(3) 0.8530(3) 0.0414(3) 0.0242(8) Uani 1 1 d . . . . .
C30 C 0.6805(3) 0.8977(3) 0.3898(3) 0.0261(9) Uani 1 1 d . . . . .
C31 C 0.6468(3) 1.0996(3) 0.4216(4) 0.0316(10) Uani 1 1 d . . . . .
H31A H 0.648305 1.101372 0.359417 0.047 Uiso 1 1 calc R U . . .
H31B H 0.718245 1.099414 0.473357 0.047 Uiso 1 1 calc R U . . .
H31C H 0.631101 1.160228 0.456394 0.047 Uiso 1 1 calc R U . . .
C32 C 0.4603(3) 0.9976(3) 0.3668(3) 0.0222(8) Uani 1 1 d . . . . .
C33 C 0.4110(3) 1.0809(3) 0.3607(3) 0.0262(9) Uani 1 1 d . . . . .
H33A H 0.459857 1.145039 0.426305 0.039 Uiso 1 1 calc R U . . .
H33B H 0.339806 1.062059 0.354228 0.039 Uiso 1 1 calc R U . . .
H33C H 0.400807 1.090584 0.297616 0.039 Uiso 1 1 calc R U . . .
C34 C 0.4146(3) 0.9010(3) 0.3552(3) 0.0186(7) Uani 1 1 d . . . . .
C35 C 0.4957(3) 0.8507(3) 0.3711(3) 0.0186(8) Uani 1 1 d . . . . .
C36 C 0.1709(3) 0.7336(3) 0.2878(3) 0.0209(8) Uani 1 1 d . . . . .
C37 C 0.1084(3) 0.7991(3) 0.3049(4) 0.0290(9) Uani 1 1 d . . . . .
C38 C 0.1274(3) 0.4670(3) 0.1765(3) 0.0231(8) Uani 1 1 d . . . . .
C39 C 0.1114(3) 0.3989(3) 0.0817(3) 0.0246(9) Uani 1 1 d . . . . .
C40 C 0.1195(3) 0.4195(3) -0.0036(3) 0.0320(9) Uani 1 1 d . . . . .
H40A H 0.046172 0.394565 -0.068081 0.048 Uiso 1 1 calc R U . . .
H40B H 0.166244 0.383763 -0.021851 0.048 Uiso 1 1 calc R U . . .
H40C H 0.151471 0.493565 0.023333 0.048 Uiso 1 1 calc R U . . .
C41 C -0.0063(3) 0.2179(3) -0.0373(3) 0.0307(9) Uani 1 1 d . . . . .
H41A H -0.074862 0.234306 -0.057791 0.046 Uiso 1 1 calc R U . . .
H41B H -0.016113 0.151938 -0.033723 0.046 Uiso 1 1 calc R U . . .
H41C H 0.013608 0.213453 -0.091099 0.046 Uiso 1 1 calc R U . . .
C42 C 0.1034(3) 0.4111(3) 0.2301(3) 0.0230(8) Uani 1 1 d . . . . .
C43 C 0.0799(3) 0.2254(3) 0.1880(3) 0.0261(9) Uani 1 1 d . . . . .
C44 C 0.1335(3) 0.1597(3) 0.1576(3) 0.0287(9) Uani 1 1 d . . . . .
H44 H 0.164752 0.169994 0.117689 0.034 Uiso 1 1 calc R U . . .
C45 C 0.1408(3) 0.0786(3) 0.1863(4) 0.0352(10) Uani 1 1 d . . . . .
H45 H 0.175483 0.032341 0.163966 0.042 Uiso 1 1 calc R U . . .
C46 C 0.0983(3) 0.0651(3) 0.2467(4) 0.0368(11) Uani 1 1 d . . . . .
H46 H 0.104164 0.010138 0.266480 0.044 Uiso 1 1 calc R U . . .
C47 C 0.0468(3) 0.1320(3) 0.2787(4) 0.0347(10) Uani 1 1 d . . . . .
H47 H 0.018107 0.122962 0.320989 0.042 Uiso 1 1 calc R U . . .
C48 C 0.0366(3) 0.2129(3) 0.2491(3) 0.0309(9) Uani 1 1 d . . . . .
H48 H 0.000800 0.258359 0.270459 0.037 Uiso 1 1 calc R U . . .
C49 C -0.1196(4) 0.4878(3) 0.1996(4) 0.0400(11) Uani 1 1 d . . . . .
H49A H -0.153338 0.456021 0.120291 0.048 Uiso 1 1 calc R U . A 1
H49B H -0.038992 0.511012 0.233383 0.048 Uiso 1 1 calc R U . A 1
C27B C 0.876(3) 0.868(3) 0.445(3) 0.030(7) Uani 0.154(5) 1 d . U P B 2
H27B H 0.942165 0.855499 0.456299 0.036 Uiso 0.154(5) 1 calc R U P B 2
Cl2A Cl -0.1636(7) 0.5980(7) 0.2400(9) 0.0524(15) Uani 0.73(3) 1 d . . P C 1
C25A C 0.7099(4) 0.9199(3) 0.3206(4) 0.0274(11) Uani 0.846(5) 1 d . . P B 1
H25A H 0.667428 0.948118 0.275379 0.033 Uiso 0.846(5) 1 calc R U P B 1
C26A C 0.8018(4) 0.8996(4) 0.3204(4) 0.0354(13) Uani 0.846(5) 1 d . . P B 1
H26A H 0.824767 0.917534 0.277744 0.043 Uiso 0.846(5) 1 calc R U P B 1
C27A C 0.8599(5) 0.8532(5) 0.3822(6) 0.0385(14) Uani 0.846(5) 1 d . . P B 1
H27A H 0.922564 0.839298 0.382031 0.046 Uiso 0.846(5) 1 calc R U P B 1
C28A C 0.8261(5) 0.8275(5) 0.4438(6) 0.0377(14) Uani 0.846(5) 1 d . . P B 1
H28A H 0.864112 0.793122 0.483728 0.045 Uiso 0.846(5) 1 calc R U P B 1
C29A C 0.7374(4) 0.8509(3) 0.4487(4) 0.0273(12) Uani 0.846(5) 1 d . . P B 1
H29A H 0.716538 0.834208 0.493117 0.033 Uiso 0.846(5) 1 calc R U P B 1
Cl2B Cl -0.2062(19) 0.555(2) 0.182(3) 0.059(5) Uani 0.27(3) 1 d . . P C 2
C25B C 0.780(2) 0.9690(19) 0.497(2) 0.031(7) Uani 0.154(5) 1 d . . P B 2
H25B H 0.774331 1.019376 0.551303 0.037 Uiso 0.154(5) 1 calc R U P B 2
C26B C 0.884(2) 0.958(2) 0.515(2) 0.035(7) Uani 0.154(5) 1 d . . P B 2
H26B H 0.951998 1.009493 0.571808 0.042 Uiso 0.154(5) 1 calc R U P B 2
C28B C 0.781(4) 0.794(3) 0.360(3) 0.050(10) Uani 0.154(5) 1 d . . P B 2
H28B H 0.782966 0.733568 0.312233 0.060 Uiso 0.154(5) 1 calc R U P B 2
C29B C 0.681(2) 0.808(2) 0.344(3) 0.041(8) Uani 0.154(5) 1 d . . P B 2
H29B H 0.615103 0.751740 0.298748 0.049 Uiso 0.154(5) 1 calc R U P B 2
O1W O 0.7731(8) 0.7747(7) 0.0760(9) 0.105(4) Uani 0.5 1 d . . P . .
O2W O 0.7345(9) 0.9453(7) 0.2037(9) 0.100(3) Uani 0.5 1 d . . P . .

loop_
_atom_site_aniso_label
_atom_site_aniso_U_11
_atom_site_aniso_U_22
_atom_site_aniso_U_33
_atom_site_aniso_U_23
_atom_site_aniso_U_13
_atom_site_aniso_U_12
Zn1 0.0198(2) 0.0135(2) 0.0233(3) 0.01078(18) 0.0119(2) 0.00683(17)
Cl1 0.0490(7) 0.0325(5) 0.0580(8) 0.0214(6) 0.0362(7) 0.0133(5)
O1 0.0261(14) 0.0138(11) 0.0234(15) 0.0113(11) 0.0143(12) 0.0065(11)
O2 0.0302(16) 0.0325(15) 0.0419(18) 0.0246(14) 0.0222(15) 0.0140(13)
O3 0.0231(13) 0.0129(11) 0.0261(15) 0.0117(11) 0.0107(12) 0.0068(11)
O4 0.0271(15) 0.0252(14) 0.0295(17) 0.0132(13) 0.0156(14) 0.0061(12)
N1 0.0320(18) 0.0148(14) 0.0301(19) 0.0146(14) 0.0205(16) 0.0114(14)
N2 0.0304(18) 0.0172(15) 0.0282(19) 0.0152(14) 0.0181(16) 0.0103(14)
N3 0.0190(16) 0.0192(15) 0.0241(18) 0.0132(14) 0.0101(15) 0.0078(13)
N4 0.0187(16) 0.0173(14) 0.0224(18) 0.0121(14) 0.0098(15) 0.0079(13)
N5 0.0276(17) 0.0193(15) 0.0272(19) 0.0106(14) 0.0159(16) 0.0099(14)
N6 0.0240(17) 0.0181(15) 0.0246(18) 0.0136(14) 0.0124(15) 0.0090(13)
N7 0.0340(19) 0.0265(17) 0.036(2) 0.0196(16) 0.0237(18) 0.0146(15)
N8 0.0302(18) 0.0231(16) 0.0279(19) 0.0167(15) 0.0174(16) 0.0103(15)
N9 0.077(3) 0.032(2) 0.061(3) 0.029(2) 0.055(3) 0.033(2)
N17 0.0255(17) 0.0128(14) 0.0279(19) 0.0112(14) 0.0150(16) 0.0063(13)
N16 0.0272(17) 0.0116(14) 0.0309(19) 0.0122(14) 0.0165(16) 0.0068(13)
N15 0.0240(17) 0.0194(15) 0.0218(18) 0.0124(14) 0.0109(15) 0.0086(14)
N14 0.0199(16) 0.0184(15) 0.0176(17) 0.0105(13) 0.0097(14) 0.0066(13)
N13 0.0208(16) 0.0263(16) 0.0247(18) 0.0172(15) 0.0104(15) 0.0091(14)
N12 0.0218(17) 0.0200(15) 0.0291(19) 0.0149(15) 0.0113(16) 0.0066(14)
N11 0.0252(17) 0.0209(16) 0.0245(19) 0.0104(15) 0.0104(16) 0.0038(14)
N10 0.0252(17) 0.0191(15) 0.0254(19) 0.0117(15) 0.0105(16) 0.0040(14)
N18 0.049(2) 0.054(2) 0.075(3) 0.042(2) 0.046(3) 0.035(2)
C1 0.056(3) 0.024(2) 0.042(3) 0.020(2) 0.036(3) 0.017(2)
C2 0.077(4) 0.027(2) 0.062(3) 0.025(2) 0.058(3) 0.023(2)
C3 0.078(4) 0.037(3) 0.097(5) 0.042(3) 0.076(4) 0.035(3)
C4 0.047(3) 0.052(3) 0.079(4) 0.043(3) 0.043(3) 0.032(3)
C5 0.036(2) 0.034(2) 0.047(3) 0.022(2) 0.026(2) 0.016(2)
C6 0.038(2) 0.0194(18) 0.040(3) 0.0191(19) 0.030(2) 0.0131(18)
C7 0.084(4) 0.036(2) 0.067(4) 0.038(3) 0.062(3) 0.033(3)
C8 0.0179(18) 0.0197(18) 0.024(2) 0.0131(17) 0.0082(17) 0.0068(15)
C9 0.027(2) 0.0203(18) 0.032(2) 0.0168(18) 0.0139(19) 0.0104(17)
C10 0.0164(18) 0.0157(16) 0.021(2) 0.0099(16) 0.0106(17) 0.0059(15)
C11 0.0155(17) 0.0171(17) 0.020(2) 0.0091(16) 0.0073(16) 0.0028(15)
C12 0.028(2) 0.0212(18) 0.029(2) 0.0146(18) 0.0181(19) 0.0129(17)
C13 0.041(2) 0.029(2) 0.038(3) 0.021(2) 0.029(2) 0.0183(19)
C14 0.030(2) 0.0172(17) 0.020(2) 0.0082(16) 0.0145(18) 0.0090(16)
C15 0.027(2) 0.0182(18) 0.024(2) 0.0113(17) 0.0120(19) 0.0061(16)
C16 0.035(2) 0.0243(19) 0.035(3) 0.0170(19) 0.021(2) 0.0138(18)
C17 0.039(3) 0.038(2) 0.070(4) 0.036(3) 0.037(3) 0.021(2)
C18 0.053(3) 0.043(3) 0.050(3) 0.030(2) 0.038(3) 0.019(2)
C19 0.030(2) 0.025(2) 0.032(2) 0.0152(19) 0.013(2) 0.0063(18)
C20 0.030(2) 0.033(2) 0.042(3) 0.022(2) 0.014(2) 0.013(2)
C21 0.043(3) 0.027(2) 0.056(3) 0.027(2) 0.022(3) 0.014(2)
C22 0.041(3) 0.026(2) 0.055(3) 0.023(2) 0.021(3) 0.005(2)
C23 0.028(2) 0.029(2) 0.035(3) 0.019(2) 0.010(2) 0.0060(18)
C24 0.030(2) 0.0207(18) 0.024(2) 0.0133(17) 0.0139(19) 0.0074(17)
C30 0.022(2) 0.0120(17) 0.039(3) 0.0067(18) 0.015(2) 0.0018(16)
C31 0.038(2) 0.0174(18) 0.047(3) 0.017(2) 0.027(2) 0.0067(18)
C32 0.029(2) 0.0207(18) 0.021(2) 0.0122(17) 0.0132(18) 0.0099(17)
C33 0.034(2) 0.0180(18) 0.030(2) 0.0144(18) 0.016(2) 0.0118(17)
C34 0.0231(19) 0.0161(17) 0.018(2) 0.0089(15) 0.0103(17) 0.0075(15)
C35 0.0204(19) 0.0161(17) 0.019(2) 0.0072(16) 0.0106(17) 0.0034(15)
C36 0.0217(19) 0.0229(18) 0.024(2) 0.0150(17) 0.0129(18) 0.0102(16)
C37 0.027(2) 0.031(2) 0.043(3) 0.025(2) 0.021(2) 0.0127(19)
C38 0.0191(19) 0.0203(18) 0.029(2) 0.0148(18) 0.0092(18) 0.0064(16)
C39 0.0174(19) 0.0244(19) 0.028(2) 0.0150(18) 0.0071(18) 0.0023(16)
C40 0.032(2) 0.029(2) 0.026(2) 0.0134(19) 0.009(2) 0.0020(19)
C41 0.028(2) 0.024(2) 0.029(2) 0.0110(19) 0.009(2) 0.0031(18)
C42 0.0160(19) 0.0223(19) 0.033(2) 0.0152(18) 0.0121(18) 0.0054(16)
C43 0.0193(19) 0.0209(18) 0.030(2) 0.0134(18) 0.0061(18) 0.0022(16)
C44 0.023(2) 0.029(2) 0.028(2) 0.0153(19) 0.0078(19) 0.0068(18)
C45 0.031(2) 0.025(2) 0.041(3) 0.017(2) 0.010(2) 0.0128(19)
C46 0.033(2) 0.027(2) 0.039(3) 0.021(2) 0.007(2) 0.0041(19)
C47 0.027(2) 0.035(2) 0.044(3) 0.027(2) 0.015(2) 0.0038(19)
C48 0.025(2) 0.032(2) 0.040(3) 0.023(2) 0.016(2) 0.0096(18)
C49 0.041(3) 0.040(2) 0.050(3) 0.025(2) 0.029(3) 0.014(2)
C27B 0.029(9) 0.031(9) 0.032(9) 0.012(7) 0.018(7) 0.013(7)
Cl2A 0.061(3) 0.050(3) 0.087(4) 0.046(3) 0.053(3) 0.037(2)
C25A 0.036(3) 0.022(2) 0.028(3) 0.010(2) 0.020(2) 0.008(2)
C26A 0.042(3) 0.033(3) 0.041(3) 0.016(3) 0.030(3) 0.010(2)
C27A 0.037(3) 0.037(3) 0.053(5) 0.019(3) 0.032(3) 0.017(3)
C28A 0.038(3) 0.035(3) 0.054(5) 0.025(3) 0.029(3) 0.019(3)
C29A 0.031(3) 0.025(2) 0.033(3) 0.017(2) 0.018(3) 0.010(2)
Cl2B 0.065(7) 0.054(8) 0.102(13) 0.055(10) 0.058(9) 0.042(7)
C25B 0.048(17) 0.029(14) 0.025(15) 0.008(12) 0.031(15) 0.010(13)
C26B 0.029(15) 0.056(19) 0.025(16) 0.022(14) 0.017(13) 0.011(14)
C28B 0.10(3) 0.06(2) 0.04(2) 0.04(2) 0.05(2) 0.05(2)
C29B 0.036(17) 0.036(16) 0.07(3) 0.036(17) 0.031(18) 0.015(14)
O1W 0.087(7) 0.070(6) 0.151(10) 0.046(7) 0.057(7) 0.038(6)
O2W 0.119(8) 0.083(6) 0.103(8) 0.038(6) 0.059(7) 0.050(6)

loop_
_atom_type_symbol
_atom_type_description
_atom_type_scat_dispersion_real
_atom_type_scat_dispersion_imag
_atom_type_scat_source
C C 0.0033 0.0016 'International Tables Vol C Tables 4.2.6.8 and 6.1.1.4'
H H 0.0000 0.0000 'International Tables Vol C Tables 4.2.6.8 and 6.1.1.4'
Cl Cl 0.1484 0.1585 'International Tables Vol C Tables 4.2.6.8 and 6.1.1.4'
N N 0.0061 0.0033 'International Tables Vol C Tables 4.2.6.8 and 6.1.1.4'
O O 0.0106 0.0060 'International Tables Vol C Tables 4.2.6.8 and 6.1.1.4'
Zn Zn 0.2839 1.4301 'International Tables Vol C Tables 4.2.6.8 and 6.1.1.4'

loop_
_geom_angle_atom_site_label_1
_geom_angle_atom_site_label_2
_geom_angle_atom_site_label_3
_geom_angle
_geom_angle_site_symmetry_1
_geom_angle_site_symmetry_3
_geom_angle_publ_flag
O1 Zn1 N4 83.83(10) . . ?
O1 Zn1 N14 83.30(9) . . ?
O3 Zn1 O1 90.59(9) . . ?
O3 Zn1 N4 105.03(10) . . ?
O3 Zn1 N14 85.52(10) . . ?
N6 Zn1 O1 156.06(10) . . ?
N6 Zn1 O3 84.87(11) . . ?
N6 Zn1 N4 74.75(11) . . ?
N6 Zn1 N14 119.62(11) . . ?
N14 Zn1 N4 163.41(10) . . ?
N12 Zn1 O1 88.05(11) . . ?
N12 Zn1 O3 160.27(10) . . ?
N12 Zn1 N4 94.39(11) . . ?
N12 Zn1 N6 103.91(12) . . ?
N12 Zn1 N14 74.77(11) . . ?
C11 O1 Zn1 119.4(2) . . ?
C35 O3 Zn1 120.1(2) . . ?
N2 N1 C6 121.2(3) . . ?
C11 N1 N2 109.1(3) . . ?
C11 N1 C6 125.8(3) . . ?
N1 N2 C7 121.4(3) . . ?
C8 N2 N1 108.4(3) . . ?
C8 N2 C7 129.9(3) . . ?
N4 N3 C10 115.5(3) . . ?
N3 N4 Zn1 133.3(2) . . ?
N3 N4 C12 115.4(3) . . ?
C12 N4 Zn1 109.7(2) . . ?
N6 N5 C12 113.7(3) . . ?
N5 N6 Zn1 119.3(2) . . ?
N5 N6 C14 115.2(3) . . ?
C14 N6 Zn1 123.2(2) . . ?
N8 N7 C18 113.5(3) . . ?
C16 N7 N8 105.9(3) . . ?
C16 N7 C18 117.7(3) . . ?
N7 N8 C24 118.3(3) . . ?
C15 N8 N7 109.8(3) . . ?
C15 N8 C24 125.0(3) . . ?
N16 N17 C30 121.5(3) . . ?
C35 N17 N16 108.6(3) . . ?
C35 N17 C30 128.1(3) . . ?
N17 N16 C31 121.5(3) . . ?
C32 N16 N17 108.8(3) . . ?
C32 N16 C31 128.1(3) . . ?
N14 N15 C34 113.7(3) . . ?
N15 N14 Zn1 134.5(2) . . ?
N15 N14 C36 116.8(3) . . ?
C36 N14 Zn1 108.7(2) . . ?
N12 N13 C36 114.5(3) . . ?
N13 N12 Zn1 117.6(2) . . ?
N13 N12 C38 114.8(3) . . ?
C38 N12 Zn1 125.5(2) . . ?
N10 N11 C41 115.1(3) . . ?
C39 N11 N10 106.1(3) . . ?
C39 N11 C41 119.4(3) . . ?
N11 N10 C42 110.4(3) . . ?
N11 N10 C43 117.8(3) . . ?
C42 N10 C43 122.7(3) . . ?
C2 C1 H1 120.4 . . ?
C6 C1 H1 120.4 . . ?
C6 C1 C2 119.3(4) . . ?
C1 C2 H2 120.1 . . ?
C3 C2 C1 119.8(5) . . ?
C3 C2 H2 120.1 . . ?
C2 C3 H3 119.7 . . ?
C2 C3 C4 120.6(4) . . ?
C4 C3 H3 119.7 . . ?
C3 C4 H4 120.0 . . ?
C5 C4 C3 120.0(5) . . ?
C5 C4 H4 120.0 . . ?
C4 C5 H5 120.7 . . ?
C6 C5 C4 118.6(4) . . ?
C6 C5 H5 120.7 . . ?
C1 C6 N1 120.0(4) . . ?
C1 C6 C5 121.7(4) . . ?
C5 C6 N1 118.3(4) . . ?
N2 C7 H7A 109.5 . . ?
N2 C7 H7B 109.5 . . ?
N2 C7 H7C 109.5 . . ?
H7A C7 H7B 109.5 . . ?
H7A C7 H7C 109.5 . . ?
H7B C7 H7C 109.5 . . ?
N2 C8 C9 123.0(3) . . ?
N2 C8 C10 109.0(3) . . ?
C10 C8 C9 127.9(3) . . ?
C8 C9 H9A 109.5 . . ?
C8 C9 H9B 109.5 . . ?
C8 C9 H9C 109.5 . . ?
H9A C9 H9B 109.5 . . ?
H9A C9 H9C 109.5 . . ?
H9B C9 H9C 109.5 . . ?
N3 C10 C8 121.5(3) . . ?
N3 C10 C11 130.2(3) . . ?
C8 C10 C11 107.8(3) . . ?
O1 C11 N1 123.4(3) . . ?
O1 C11 C10 130.9(3) . . ?
N1 C11 C10 105.6(3) . . ?
N4 C12 C13 120.2(3) . . ?
N5 C12 N4 122.0(3) . . ?
N5 C12 C13 117.7(3) . . ?
N9 C13 C12 178.1(4) . . ?
N6 C14 C15 119.3(3) . . ?
C16 C14 N6 131.0(3) . . ?
C16 C14 C15 108.9(3) . . ?
O2 C15 N8 125.1(3) . . ?
O2 C15 C14 129.6(3) . . ?
N8 C15 C14 105.3(3) . . ?
N7 C16 C17 119.3(3) . . ?
C14 C16 N7 109.7(3) . . ?
C14 C16 C17 131.0(3) . . ?
C16 C17 H17A 109.5 . . ?
C16 C17 H17B 109.5 . . ?
C16 C17 H17C 109.5 . . ?
H17A C17 H17B 109.5 . . ?
H17A C17 H17C 109.5 . . ?
H17B C17 H17C 109.5 . . ?
N7 C18 H18A 109.5 . . ?
N7 C18 H18B 109.5 . . ?
N7 C18 H18C 109.5 . . ?
H18A C18 H18B 109.5 . . ?
H18A C18 H18C 109.5 . . ?
H18B C18 H18C 109.5 . . ?
C20 C19 H19 120.4 . . ?
C24 C19 H19 120.4 . . ?
C24 C19 C20 119.2(4) . . ?
C19 C20 H20 119.5 . . ?
C21 C20 C19 121.0(4) . . ?
C21 C20 H20 119.5 . . ?
C20 C21 H21 120.2 . . ?
C20 C21 C22 119.7(4) . . ?
C22 C21 H21 120.2 . . ?
C21 C22 H22 119.8 . . ?
C23 C22 C21 120.4(4) . . ?
C23 C22 H22 119.8 . . ?
C22 C23 H23 120.3 . . ?
C22 C23 C24 119.4(4) . . ?
C24 C23 H23 120.3 . . ?
C19 C24 N8 119.0(3) . . ?
C19 C24 C23 120.3(3) . . ?
C23 C24 N8 120.7(3) . . ?
N17 C30 C25A 119.7(4) . . ?
N17 C30 C25B 107.8(10) . . ?
C29A C30 N17 120.3(4) . . ?
C29A C30 C25A 119.9(4) . . ?
C29B C30 N17 123.1(13) . . ?
C29B C30 C25B 117.6(18) . . ?
N16 C31 H31A 109.5 . . ?
N16 C31 H31B 109.5 . . ?
N16 C31 H31C 109.5 . . ?
H31A C31 H31B 109.5 . . ?
H31A C31 H31C 109.5 . . ?
H31B C31 H31C 109.5 . . ?
N16 C32 C33 122.1(3) . . ?
N16 C32 C34 109.0(3) . . ?
C34 C32 C33 128.9(3) . . ?
C32 C33 H33A 109.5 . . ?
C32 C33 H33B 109.5 . . ?
C32 C33 H33C 109.5 . . ?
H33A C33 H33B 109.5 . . ?
H33A C33 H33C 109.5 . . ?
H33B C33 H33C 109.5 . . ?
N15 C34 C32 122.6(3) . . ?
N15 C34 C35 130.0(3) . . ?
C32 C34 C35 107.4(3) . . ?
O3 C35 N17 121.9(3) . . ?
O3 C35 C34 131.9(3) . . ?
N17 C35 C34 106.2(3) . . ?
N14 C36 C37 122.1(3) . . ?
N13 C36 N14 120.7(3) . . ?
N13 C36 C37 117.1(3) . . ?
N18 C37 C36 178.4(4) . . ?
N12 C38 C42 125.8(4) . . ?
C39 C38 N12 123.9(3) . . ?
C39 C38 C42 109.3(3) . . ?
N11 C39 C40 120.8(3) . . ?
C38 C39 N11 110.4(3) . . ?
C38 C39 C40 128.8(3) . . ?
C39 C40 H40A 109.5 . . ?
C39 C40 H40B 109.5 . . ?
C39 C40 H40C 109.5 . . ?
H40A C40 H40B 109.5 . . ?
H40A C40 H40C 109.5 . . ?
H40B C40 H40C 109.5 . . ?
N11 C41 H41A 109.5 . . ?
N11 C41 H41B 109.5 . . ?
N11 C41 H41C 109.5 . . ?
H41A C41 H41B 109.5 . . ?
H41A C41 H41C 109.5 . . ?
H41B C41 H41C 109.5 . . ?
O4 C42 N10 125.0(3) . . ?
O4 C42 C38 131.7(3) . . ?
N10 C42 C38 103.3(3) . . ?
C44 C43 N10 119.9(3) . . ?
C48 C43 N10 119.3(3) . . ?
C48 C43 C44 120.8(3) . . ?
C43 C44 H44 120.3 . . ?
C43 C44 C45 119.4(4) . . ?
C45 C44 H44 120.3 . . ?
C44 C45 H45 119.7 . . ?
C46 C45 C44 120.5(4) . . ?
C46 C45 H45 119.7 . . ?
C45 C46 H46 120.0 . . ?
C45 C46 C47 119.9(4) . . ?
C47 C46 H46 120.0 . . ?
C46 C47 H47 119.7 . . ?
C46 C47 C48 120.6(4) . . ?
C48 C47 H47 119.7 . . ?
C43 C48 C47 118.8(4) . . ?
C43 C48 H48 120.6 . . ?
C47 C48 H48 120.6 . . ?
Cl1 C49 H49A 109.3 . . ?
Cl1 C49 H49B 109.3 . . ?
Cl1 C49 Cl2A 111.6(3) . . ?
H49A C49 H49B 108.0 . . ?
Cl2A C49 H49A 109.3 . . ?
Cl2A C49 H49B 109.3 . . ?
Cl2B C49 Cl1 110.0(4) . . ?
C26B C27B H27B 116.9 . . ?
C26B C27B C28B 126(3) . . ?
C28B C27B H27B 116.9 . . ?
C30 C25A H25A 120.5 . . ?
C26A C25A C30 119.1(4) . . ?
C26A C25A H25A 120.5 . . ?
C25A C26A H26A 119.9 . . ?
C27A C26A C25A 120.1(5) . . ?
C27A C26A H26A 119.9 . . ?
C26A C27A H27A 120.2 . . ?
C28A C27A C26A 119.5(5) . . ?
C28A C27A H27A 120.2 . . ?
C27A C28A H28A 119.4 . . ?
C27A C28A C29A 121.2(5) . . ?
C29A C28A H28A 119.4 . . ?
C30 C29A C28A 120.0(5) . . ?
C30 C29A H29A 120.0 . . ?
C28A C29A H29A 120.0 . . ?
C30 C25B H25B 121.4 . . ?
C26B C25B C30 117(2) . . ?
C26B C25B H25B 121.4 . . ?
C27B C26B C25B 114(3) . . ?
C27B C26B H26B 123.2 . . ?
C25B C26B H26B 123.2 . . ?
C27B C28B H28B 120.8 . . ?
C27B C28B C29B 118(3) . . ?
C29B C28B H28B 120.8 . . ?
C30 C29B C28B 119(3) . . ?
C30 C29B H29B 120.6 . . ?
C28B C29B H29B 120.6 . . ?

loop_
_geom_bond_atom_site_label_1
_geom_bond_atom_site_label_2
_geom_bond_distance
_geom_bond_site_symmetry_2
_geom_bond_publ_flag
Zn1 O1 2.178(3) . ?
Zn1 O3 2.103(2) . ?
Zn1 N4 2.194(3) . ?
Zn1 N6 2.103(3) . ?
Zn1 N14 2.192(3) . ?
Zn1 N12 2.086(3) . ?
Cl1 C49 1.757(4) . ?
O1 C11 1.259(4) . ?
O2 C15 1.236(4) . ?
O3 C35 1.267(4) . ?
O4 C42 1.220(5) . ?
N1 N2 1.409(4) . ?
N1 C6 1.444(4) . ?
N1 C11 1.374(4) . ?
N2 C7 1.445(5) . ?
N2 C8 1.341(5) . ?
N3 N4 1.295(4) . ?
N3 C10 1.377(5) . ?
N4 C12 1.375(5) . ?
N5 N6 1.319(4) . ?
N5 C12 1.344(5) . ?
N6 C14 1.404(4) . ?
N7 N8 1.418(4) . ?
N7 C16 1.401(5) . ?
N7 C18 1.470(5) . ?
N8 C15 1.388(5) . ?
N8 C24 1.431(4) . ?
N9 C13 1.150(5) . ?
N17 N16 1.402(4) . ?
N17 C30 1.425(5) . ?
N17 C35 1.385(4) . ?
N16 C31 1.452(5) . ?
N16 C32 1.342(5) . ?
N15 N14 1.291(4) . ?
N15 C34 1.394(5) . ?
N14 C36 1.370(4) . ?
N13 N12 1.307(4) . ?
N13 C36 1.355(5) . ?
N12 C38 1.418(5) . ?
N11 N10 1.407(4) . ?
N11 C39 1.390(4) . ?
N11 C41 1.467(5) . ?
N10 C42 1.424(5) . ?
N10 C43 1.431(4) . ?
N18 C37 1.149(5) . ?
C1 H1 0.9500 . ?
C1 C2 1.394(6) . ?
C1 C6 1.380(6) . ?
C2 H2 0.9500 . ?
C2 C3 1.369(7) . ?
C3 H3 0.9500 . ?
C3 C4 1.397(7) . ?
C4 H4 0.9500 . ?
C4 C5 1.388(6) . ?
C5 H5 0.9500 . ?
C5 C6 1.386(6) . ?
C7 H7A 0.9800 . ?
C7 H7B 0.9800 . ?
C7 H7C 0.9800 . ?
C8 C9 1.498(5) . ?
C8 C10 1.388(5) . ?
C9 H9A 0.9800 . ?
C9 H9B 0.9800 . ?
C9 H9C 0.9800 . ?
C10 C11 1.436(5) . ?
C12 C13 1.432(5) . ?
C14 C15 1.443(5) . ?
C14 C16 1.357(5) . ?
C16 C17 1.496(5) . ?
C17 H17A 0.9800 . ?
C17 H17B 0.9800 . ?
C17 H17C 0.9800 . ?
C18 H18A 0.9800 . ?
C18 H18B 0.9800 . ?
C18 H18C 0.9800 . ?
C19 H19 0.9500 . ?
C19 C20 1.392(5) . ?
C19 C24 1.388(5) . ?
C20 H20 0.9500 . ?
C20 C21 1.370(6) . ?
C21 H21 0.9500 . ?
C21 C22 1.388(6) . ?
C22 H22 0.9500 . ?
C22 C23 1.387(5) . ?
C23 H23 0.9500 . ?
C23 C24 1.393(5) . ?
C30 C25A 1.426(6) . ?
C30 C29A 1.360(6) . ?
C30 C25B 1.49(3) . ?
C30 C29B 1.26(3) . ?
C31 H31A 0.9800 . ?
C31 H31B 0.9800 . ?
C31 H31C 0.9800 . ?
C32 C33 1.489(5) . ?
C32 C34 1.398(5) . ?
C33 H33A 0.9800 . ?
C33 H33B 0.9800 . ?
C33 H33C 0.9800 . ?
C34 C35 1.427(5) . ?
C36 C37 1.430(5) . ?
C38 C39 1.359(5) . ?
C38 C42 1.456(5) . ?
C39 C40 1.495(5) . ?
C40 H40A 0.9800 . ?
C40 H40B 0.9800 . ?
C40 H40C 0.9800 . ?
C41 H41A 0.9800 . ?
C41 H41B 0.9800 . ?
C41 H41C 0.9800 . ?
C43 C44 1.391(5) . ?
C43 C48 1.389(6) . ?
C44 H44 0.9500 . ?
C44 C45 1.397(5) . ?
C45 H45 0.9500 . ?
C45 C46 1.377(6) . ?
C46 H46 0.9500 . ?
C46 C47 1.388(6) . ?
C47 H47 0.9500 . ?
C47 C48 1.403(5) . ?
C48 H48 0.9500 . ?
C49 H49A 0.9900 . ?
C49 H49B 0.9900 . ?
C49 Cl2A 1.817(7) . ?
C49 Cl2B 1.662(8) . ?
C27B H27B 0.9500 . ?
C27B C26B 1.34(4) . ?
C27B C28B 1.35(6) . ?
C25A H25A 0.9500 . ?
C25A C26A 1.394(7) . ?
C26A H26A 0.9500 . ?
C26A C27A 1.386(8) . ?
C27A H27A 0.9500 . ?
C27A C28A 1.379(9) . ?
C28A H28A 0.9500 . ?
C28A C29A 1.389(7) . ?
C29A H29A 0.9500 . ?
C25B H25B 0.9500 . ?
C25B C26B 1.44(4) . ?
C26B H26B 0.9500 . ?
C28B H28B 0.9500 . ?
C28B C29B 1.41(4) . ?
C29B H29B 0.9500 . ?

loop_
_geom_torsion_atom_site_label_1
_geom_torsion_atom_site_label_2
_geom_torsion_atom_site_label_3
_geom_torsion_atom_site_label_4
_geom_torsion
_geom_torsion_site_symmetry_1
_geom_torsion_site_symmetry_2
_geom_torsion_site_symmetry_3
_geom_torsion_site_symmetry_4
_geom_torsion_publ_flag
Zn1 O1 C11 N1 -156.8(3) . . . . ?
Zn1 O1 C11 C10 25.9(5) . . . . ?
Zn1 O3 C35 N17 -160.7(3) . . . . ?
Zn1 O3 C35 C34 21.2(5) . . . . ?
Zn1 N4 C12 N5 6.9(4) . . . . ?
Zn1 N4 C12 C13 -169.8(3) . . . . ?
Zn1 N6 C14 C15 -46.7(4) . . . . ?
Zn1 N6 C14 C16 121.6(4) . . . . ?
Zn1 N14 C36 N13 -11.9(4) . . . . ?
Zn1 N14 C36 C37 171.3(3) . . . . ?
Zn1 N12 C38 C39 -71.8(4) . . . . ?
Zn1 N12 C38 C42 95.4(4) . . . . ?
N1 N2 C8 C9 -179.8(3) . . . . ?
N1 N2 C8 C10 -0.7(4) . . . . ?
N2 N1 C6 C1 80.1(5) . . . . ?
N2 N1 C6 C5 -101.3(4) . . . . ?
N2 N1 C11 O1 179.8(3) . . . . ?
N2 N1 C11 C10 -2.3(4) . . . . ?
N2 C8 C10 N3 -173.5(3) . . . . ?
N2 C8 C10 C11 -0.7(4) . . . . ?
N3 N4 C12 N5 174.6(3) . . . . ?
N3 N4 C12 C13 -2.1(5) . . . . ?
N3 C10 C11 O1 -8.5(7) . . . . ?
N3 C10 C11 N1 173.9(4) . . . . ?
N4 N3 C10 C8 171.2(3) . . . . ?
N4 N3 C10 C11 0.1(5) . . . . ?
N5 N6 C14 C15 150.5(3) . . . . ?
N5 N6 C14 C16 -41.2(6) . . . . ?
N6 N5 C12 N4 -8.5(5) . . . . ?
N6 N5 C12 C13 168.2(3) . . . . ?
N6 C14 C15 O2 -5.7(6) . . . . ?
N6 C14 C15 N8 173.3(3) . . . . ?
N6 C14 C16 N7 -167.3(4) . . . . ?
N6 C14 C16 C17 11.1(8) . . . . ?
N7 N8 C15 O2 172.8(4) . . . . ?
N7 N8 C15 C14 -6.2(4) . . . . ?
N7 N8 C24 C19 159.3(3) . . . . ?
N7 N8 C24 C23 -21.0(5) . . . . ?
N8 N7 C16 C14 -5.7(4) . . . . ?
N8 N7 C16 C17 175.8(4) . . . . ?
N17 N16 C32 C33 177.6(3) . . . . ?
N17 N16 C32 C34 -2.3(4) . . . . ?
N17 C30 C25A C26A 179.8(4) . . . . ?
N17 C30 C29A C28A 177.6(5) . . . . ?
N17 C30 C25B C26B 177.2(18) . . . . ?
N17 C30 C29B C28B -171(2) . . . . ?
N16 N17 C30 C25A -39.6(5) . . . . ?
N16 N17 C30 C29A 144.7(4) . . . . ?
N16 N17 C30 C25B 73.7(11) . . . . ?
N16 N17 C30 C29B -144.2(17) . . . . ?
N16 N17 C35 O3 -179.7(3) . . . . ?
N16 N17 C35 C34 -1.1(4) . . . . ?
N16 C32 C34 N15 -179.0(3) . . . . ?
N16 C32 C34 C35 1.6(4) . . . . ?
N15 N14 C36 N13 169.2(3) . . . . ?
N15 N14 C36 C37 -7.6(5) . . . . ?
N15 C34 C35 O3 -1.2(7) . . . . ?
N15 C34 C35 N17 -179.6(4) . . . . ?
N14 N15 C34 C32 169.8(3) . . . . ?
N14 N15 C34 C35 -10.9(5) . . . . ?
N13 N12 C38 C39 125.1(4) . . . . ?
N13 N12 C38 C42 -67.6(5) . . . . ?
N12 N13 C36 N14 -2.0(5) . . . . ?
N12 N13 C36 C37 175.0(3) . . . . ?
N12 C38 C39 N11 167.0(3) . . . . ?
N12 C38 C39 C40 -14.7(6) . . . . ?
N12 C38 C42 O4 6.6(6) . . . . ?
N12 C38 C42 N10 -171.4(3) . . . . ?
N11 N10 C42 O4 -171.9(3) . . . . ?
N11 N10 C42 C38 6.3(4) . . . . ?
N11 N10 C43 C44 18.3(5) . . . . ?
N11 N10 C43 C48 -161.1(3) . . . . ?
N10 N11 C39 C38 6.0(4) . . . . ?
N10 N11 C39 C40 -172.5(3) . . . . ?
N10 C43 C44 C45 -177.4(4) . . . . ?
N10 C43 C48 C47 178.6(4) . . . . ?
C1 C2 C3 C4 0.7(6) . . . . ?
C2 C1 C6 N1 179.3(3) . . . . ?
C2 C1 C6 C5 0.8(6) . . . . ?
C2 C3 C4 C5 0.2(7) . . . . ?
C3 C4 C5 C6 -0.6(6) . . . . ?
C4 C5 C6 N1 -178.5(3) . . . . ?
C4 C5 C6 C1 0.1(6) . . . . ?
C6 N1 N2 C7 -12.8(6) . . . . ?
C6 N1 N2 C8 161.1(3) . . . . ?
C6 N1 C11 O1 21.9(6) . . . . ?
C6 N1 C11 C10 -160.3(3) . . . . ?
C6 C1 C2 C3 -1.2(6) . . . . ?
C7 N2 C8 C9 -6.6(6) . . . . ?
C7 N2 C8 C10 172.5(4) . . . . ?
C8 C10 C11 O1 179.5(4) . . . . ?
C8 C10 C11 N1 1.9(4) . . . . ?
C9 C8 C10 N3 5.5(6) . . . . ?
C9 C8 C10 C11 178.3(4) . . . . ?
C10 N3 N4 Zn1 -14.7(5) . . . . ?
C10 N3 N4 C12 -178.6(3) . . . . ?
C11 N1 N2 C7 -172.0(4) . . . . ?
C11 N1 N2 C8 2.0(4) . . . . ?
C11 N1 C6 C1 -124.5(4) . . . . ?
C11 N1 C6 C5 54.1(5) . . . . ?
C12 N5 N6 Zn1 5.7(4) . . . . ?
C12 N5 N6 C14 169.2(3) . . . . ?
C15 N8 C24 C19 -53.0(5) . . . . ?
C15 N8 C24 C23 126.8(4) . . . . ?
C15 C14 C16 N7 1.9(5) . . . . ?
C15 C14 C16 C17 -179.7(4) . . . . ?
C16 N7 N8 C15 7.4(4) . . . . ?
C16 N7 N8 C24 159.7(3) . . . . ?
C16 C14 C15 O2 -176.3(4) . . . . ?
C16 C14 C15 N8 2.7(4) . . . . ?
C18 N7 N8 C15 138.0(3) . . . . ?
C18 N7 N8 C24 -69.7(4) . . . . ?
C18 N7 C16 C14 -133.8(4) . . . . ?
C18 N7 C16 C17 47.6(6) . . . . ?
C19 C20 C21 C22 0.6(7) . . . . ?
C20 C19 C24 N8 178.9(4) . . . . ?
C20 C19 C24 C23 -0.9(6) . . . . ?
C20 C21 C22 C23 -1.6(7) . . . . ?
C21 C22 C23 C24 1.3(7) . . . . ?
C22 C23 C24 N8 -179.9(4) . . . . ?
C22 C23 C24 C19 -0.1(6) . . . . ?
C24 N8 C15 O2 22.8(6) . . . . ?
C24 N8 C15 C14 -156.3(3) . . . . ?
C24 C19 C20 C21 0.6(7) . . . . ?
C30 N17 N16 C31 -25.4(5) . . . . ?
C30 N17 N16 C32 167.8(3) . . . . ?
C30 N17 C35 O3 15.9(6) . . . . ?
C30 N17 C35 C34 -165.5(4) . . . . ?
C30 C25A C26A C27A 3.5(7) . . . . ?
C30 C25B C26B C27B -17(3) . . . . ?
C31 N16 C32 C33 11.9(6) . . . . ?
C31 N16 C32 C34 -168.0(4) . . . . ?
C32 C34 C35 O3 178.2(4) . . . . ?
C32 C34 C35 N17 -0.2(4) . . . . ?
C33 C32 C34 N15 1.1(6) . . . . ?
C33 C32 C34 C35 -178.3(4) . . . . ?
C34 N15 N14 Zn1 0.5(5) . . . . ?
C34 N15 N14 C36 179.0(3) . . . . ?
C35 N17 N16 C31 169.0(3) . . . . ?
C35 N17 N16 C32 2.2(4) . . . . ?
C35 N17 C30 C25A 123.1(4) . . . . ?
C35 N17 C30 C29A -52.7(6) . . . . ?
C35 N17 C30 C25B -123.7(10) . . . . ?
C35 N17 C30 C29B 18.5(18) . . . . ?
C36 N13 N12 Zn1 16.5(4) . . . . ?
C36 N13 N12 C38 -179.0(3) . . . . ?
C39 N11 N10 C42 -7.7(4) . . . . ?
C39 N11 N10 C43 -155.6(3) . . . . ?
C39 C38 C42 O4 175.4(4) . . . . ?
C39 C38 C42 N10 -2.6(4) . . . . ?
C41 N11 N10 C42 -142.0(3) . . . . ?
C41 N11 N10 C43 70.0(4) . . . . ?
C41 N11 C39 C38 137.9(4) . . . . ?
C41 N11 C39 C40 -40.6(5) . . . . ?
C42 N10 C43 C44 -125.5(4) . . . . ?
C42 N10 C43 C48 55.2(5) . . . . ?
C42 C38 C39 N11 -2.1(4) . . . . ?
C42 C38 C39 C40 176.2(4) . . . . ?
C43 N10 C42 O4 -25.8(6) . . . . ?
C43 N10 C42 C38 152.4(3) . . . . ?
C43 C44 C45 C46 -1.8(6) . . . . ?
C44 C43 C48 C47 -0.7(6) . . . . ?
C44 C45 C46 C47 0.6(6) . . . . ?
C45 C46 C47 C48 0.6(6) . . . . ?
C46 C47 C48 C43 -0.5(6) . . . . ?
C48 C43 C44 C45 1.9(6) . . . . ?
C27B C28B C29B C30 18(5) . . . . ?
C25A C30 C29A C28A 1.9(7) . . . . ?
C25A C26A C27A C28A 0.0(10) . . . . ?
C26A C27A C28A C29A -2.6(11) . . . . ?
C27A C28A C29A C30 1.7(10) . . . . ?
C29A C30 C25A C26A -4.5(6) . . . . ?
C25B C30 C29B C28B -32(3) . . . . ?
C26B C27B C28B C29B -3(6) . . . . ?
C28B C27B C26B C25B 4(6) . . . . ?
C29B C30 C25B C26B 33(3) . . . . ?
